data_1568741
loop_
_publ_author_name
'Sarcevic, Julijan'
'Heitkemper, Tobias'
'Ruth, Paul Niklas'
'Na&#xdf;, Leonard'
'Kubis, Maximilian'
'Stalke, Dietmar'
'Sindlinger, Christian P.'

_publ_section_title
;
 A donor-supported silavinylidene and silylium ylides: boroles as a
 flexible platform for versatile Si(ii) chemistry.
;
_journal_issue 19
_journal_name_full 'Chemical science'
_journal_page_first 5148
_journal_page_last 5159
_journal_paper_doi 10.1039/d3sc00808h
_journal_volume 14
_journal_year 2023
_chemical_formula_sum 'C34 H45 B Si2'
_chemical_formula_weight 520.69
_space_group_crystal_system triclinic
_space_group_IT_number 2
_space_group_name_Hall '-P 1'
_space_group_name_H-M_alt 'P -1'
_atom_sites_solution_hydrogens geom
_atom_sites_solution_primary direct
_atom_sites_solution_secondary direct
_audit_creation_method
;FinalCif V113 by Daniel Kratzert, Freiburg 2022,
https://dkratzert.de/finalcif.html
;
_audit_update_record
;
2023-01-01 deposited with the CCDC.	2023-03-31 downloaded from the CCDC.
;
_cell_angle_alpha 72.238(2)
_cell_angle_beta 79.568(2)
_cell_angle_gamma 73.411(2)
_cell_formula_units_Z 2
_cell_length_a 8.7268(4)
_cell_length_b 11.9752(5)
_cell_length_c 16.8842(8)
_cell_measurement_reflns_used 9680
_cell_measurement_temperature 100(2)
_cell_measurement_theta_max 36.11
_cell_measurement_theta_min 2.45
_cell_volume 1601.88(13)
_computing_cell_refinement 'Bruker SAINT'
_computing_data_collection 'Bruker APEX3'
_computing_data_reduction 'Bruker SAINT'
_computing_molecular_graphics 'Bruker SHELXTL'
_computing_publication_material 'Bruker SHELXTL'
_computing_structure_refinement 'SHELXL-2018/3 (Sheldrick, 2018)'
_computing_structure_solution 'SHELXT 2018/2 (Sheldrick, 2018)'
_diffrn_ambient_environment N~2~
_diffrn_ambient_temperature 100(2)
_diffrn_measured_fraction_theta_full 0.999
_diffrn_measured_fraction_theta_max 0.999
_diffrn_measurement_device_type CMOS-PHOTONIII
_diffrn_measurement_method '\f and \w scans'
_diffrn_measurement_specimen_support 'MiTeGen micromount'
_diffrn_radiation_probe x-ray
_diffrn_radiation_type MoK\a
_diffrn_radiation_wavelength 0.71073
_diffrn_reflns_av_R_equivalents 0.0301
_diffrn_reflns_av_unetI/netI 0.0129
_diffrn_reflns_Laue_measured_fraction_full 0.999
_diffrn_reflns_Laue_measured_fraction_max 0.999
_diffrn_reflns_limit_h_max 11
_diffrn_reflns_limit_h_min -11
_diffrn_reflns_limit_k_max 15
_diffrn_reflns_limit_k_min -15
_diffrn_reflns_limit_l_max 22
_diffrn_reflns_limit_l_min -22
_diffrn_reflns_number 130940
_diffrn_reflns_point_group_measured_fraction_full 0.999
_diffrn_reflns_point_group_measured_fraction_max 0.999
_diffrn_reflns_theta_full 25.242
_diffrn_reflns_theta_max 28.279
_diffrn_reflns_theta_min 1.273
_exptl_absorpt_coefficient_mu 0.131
_exptl_absorpt_correction_T_max 0.7471
_exptl_absorpt_correction_T_min 0.7001
_exptl_absorpt_correction_type numerical
_exptl_absorpt_process_details
;
Reference: Krause, L., Herbst-Irmer, R.,
Sheldrick G.M. & Stalke D.,
J. Appl. Cryst. 48 (2015) 3-10.
;
_exptl_crystal_colour red
_exptl_crystal_density_diffrn 1.080
_exptl_crystal_description block
_exptl_crystal_F_000 564
_exptl_crystal_size_max 0.220
_exptl_crystal_size_mid 0.172
_exptl_crystal_size_min 0.164
_refine_diff_density_max 0.546
_refine_diff_density_min -0.329
_refine_diff_density_rms 0.053
_refine_ls_extinction_method none
_refine_ls_goodness_of_fit_ref 1.056
_refine_ls_hydrogen_treatment constr
_refine_ls_matrix_type full
_refine_ls_number_parameters 346
_refine_ls_number_reflns 7951
_refine_ls_number_restraints 0
_refine_ls_restrained_S_all 1.056
_refine_ls_R_factor_all 0.0437
_refine_ls_R_factor_gt 0.0419
_refine_ls_shift/su_max 0.001
_refine_ls_shift/su_mean 0.000
_refine_ls_structure_factor_coef Fsqd
_refine_ls_weighting_details 'w=1/[\s^2^(Fo^2^)+(0.0620P)^2^+0.8635P] where P=(Fo^2^+2Fc^2^)/3'
_refine_ls_weighting_scheme calc
_refine_ls_wR_factor_gt 0.1174
_refine_ls_wR_factor_ref 0.1191
_reflns_Friedel_coverage 0.000
_reflns_number_gt 7504
_reflns_number_total 7951
_reflns_threshold_expression 'I > 2\s(I)'
_cod_data_source_file d3sc00808h2.cif
_cod_data_source_block JS168
_cod_depositor_comments 'Adding full bibliography for 1568738--1568749.cif.'
_cod_database_code 1568741
_shelx_shelxl_version_number 2018/3
_shelx_space_group_comment
;
The symmetry employed for this shelxl refinement is uniquely defined
by the following loop, which should always be used as a source of
symmetry information in preference to the above space-group names.
They are only intended as comments.
;
_diffrn_measurement_ambient_temperature_device_make 'Oxford Cryostream 600'

loop_
_space_group_symop_operation_xyz
'x, y, z'
'-x, -y, -z'

loop_
_atom_site_label
_atom_site_type_symbol
_atom_site_fract_x
_atom_site_fract_y
_atom_site_fract_z
_atom_site_U_iso_or_equiv
_atom_site_adp_type
_atom_site_occupancy
_atom_site_site_symmetry_order
_atom_site_calc_flag
_atom_site_refinement_flags_posn
_atom_site_refinement_flags_adp
_atom_site_refinement_flags_occupancy
_atom_site_disorder_assembly
_atom_site_disorder_group
Si1 Si 0.45058(4) 0.63414(3) 0.12734(2) 0.02046(9) Uani 1 1 d . . . . .
C1 C 0.49378(14) 0.71581(11) 0.19593(7) 0.0175(2) Uani 1 1 d . . . . .
B1 B 0.39899(16) 0.84314(12) 0.21142(8) 0.0180(2) Uani 1 1 d . . . . .
Si2 Si 0.43059(4) 0.99546(3) 0.32528(2) 0.02008(9) Uani 1 1 d . . . . .
C2 C 0.60619(14) 0.67161(10) 0.25133(7) 0.0163(2) Uani 1 1 d . . . . .
C3 C 0.59181(14) 0.75560(10) 0.30625(7) 0.0165(2) Uani 1 1 d . . . . .
C4 C 0.47042(14) 0.85709(11) 0.28732(7) 0.0180(2) Uani 1 1 d . . . . .
C5 C 0.5547(2) 0.67557(17) 0.01950(9) 0.0416(4) Uani 1 1 d . . . . .
H5A H 0.528714 0.632282 -0.015056 0.062 Uiso 1 1 calc R U . . .
H5B H 0.671175 0.653205 0.022192 0.062 Uiso 1 1 calc R U . . .
H5C H 0.518887 0.762938 -0.005159 0.062 Uiso 1 1 calc R U . . .
C6 C 0.22859(18) 0.67517(14) 0.12220(11) 0.0347(3) Uani 1 1 d . . . . .
H6A H 0.188501 0.763376 0.107902 0.052 Uiso 1 1 calc R U . . .
H6B H 0.175682 0.639347 0.176616 0.052 Uiso 1 1 calc R U . . .
H6C H 0.205201 0.644306 0.079385 0.052 Uiso 1 1 calc R U . . .
C7 C 0.51015(18) 0.46546(12) 0.16901(9) 0.0284(3) Uani 1 1 d . . . . .
H7A H 0.467246 0.428247 0.136447 0.043 Uiso 1 1 calc R U . . .
H7B H 0.466714 0.442337 0.227758 0.043 Uiso 1 1 calc R U . . .
H7C H 0.627643 0.437578 0.164625 0.043 Uiso 1 1 calc R U . . .
C8 C 0.24368(18) 1.01010(13) 0.39989(9) 0.0304(3) Uani 1 1 d . . . . .
H8A H 0.223108 1.085122 0.416436 0.046 Uiso 1 1 calc R U . . .
H8B H 0.257607 0.940899 0.449568 0.046 Uiso 1 1 calc R U . . .
H8C H 0.152502 1.011928 0.372706 0.046 Uiso 1 1 calc R U . . .
C9 C 0.40331(16) 1.13038(12) 0.23220(8) 0.0241(3) Uani 1 1 d . . . . .
H9A H 0.498073 1.121539 0.191271 0.036 Uiso 1 1 calc R U . . .
H9B H 0.389863 1.203680 0.249811 0.036 Uiso 1 1 calc R U . . .
H9C H 0.307718 1.136560 0.206799 0.036 Uiso 1 1 calc R U . . .
C10 C 0.5974(2) 0.99982(13) 0.37952(10) 0.0325(3) Uani 1 1 d . . . . .
H10A H 0.700843 0.974414 0.347916 0.049 Uiso 1 1 calc R U . . .
H10B H 0.594801 0.944938 0.436010 0.049 Uiso 1 1 calc R U . . .
H10C H 0.583634 1.082382 0.382982 0.049 Uiso 1 1 calc R U . . .
C11 C 0.27072(14) 0.93871(11) 0.15654(8) 0.0197(2) Uani 1 1 d . . . . .
C12 C 0.30394(15) 0.96818(11) 0.06924(8) 0.0208(2) Uani 1 1 d . . . . .
H12 H 0.403482 0.928109 0.045221 0.025 Uiso 1 1 calc R U . . .
C13 C 0.19515(16) 1.05456(12) 0.01670(8) 0.0228(2) Uani 1 1 d . . . . .
C14 C 0.04809(16) 1.10918(12) 0.05299(9) 0.0266(3) Uani 1 1 d . . . . .
H14 H -0.027585 1.167616 0.017856 0.032 Uiso 1 1 calc R U . . .
C15 C 0.00821(15) 1.08107(12) 0.13896(9) 0.0263(3) Uani 1 1 d . . . . .
C16 C 0.12148(15) 0.99735(12) 0.19024(8) 0.0229(2) Uani 1 1 d . . . . .
H16 H 0.097002 0.979711 0.249227 0.028 Uiso 1 1 calc R U . . .
C17 C 0.23477(19) 1.08643(14) -0.07689(9) 0.0313(3) Uani 1 1 d . . . . .
H17A H 0.138592 1.098189 -0.103701 0.047 Uiso 1 1 calc R U . . .
H17B H 0.319757 1.020668 -0.092367 0.047 Uiso 1 1 calc R U . . .
H17C H 0.271730 1.161175 -0.095468 0.047 Uiso 1 1 calc R U . . .
C18 C -0.15516(18) 1.13894(17) 0.17569(12) 0.0418(4) Uani 1 1 d . . . . .
H18A H -0.207631 1.208529 0.132915 0.063 Uiso 1 1 calc R U . . .
H18B H -0.142980 1.166017 0.222914 0.063 Uiso 1 1 calc R U . . .
H18C H -0.220996 1.079867 0.195093 0.063 Uiso 1 1 calc R U . . .
C19 C 0.70507(14) 0.72203(11) 0.37032(8) 0.0186(2) Uani 1 1 d . . . . .
C20 C 0.64820(15) 0.69992(11) 0.45442(8) 0.0216(2) Uani 1 1 d . . . . .
H20 H 0.536407 0.707527 0.470558 0.026 Uiso 1 1 calc R U . . .
C21 C 0.75317(17) 0.66658(12) 0.51578(8) 0.0246(3) Uani 1 1 d . . . . .
C22 C 0.91597(17) 0.65648(12) 0.49059(9) 0.0260(3) Uani 1 1 d . . . . .
H22 H 0.988435 0.632958 0.531846 0.031 Uiso 1 1 calc R U . . .
C23 C 0.97603(16) 0.67991(12) 0.40638(9) 0.0244(3) Uani 1 1 d . . . . .
C24 C 0.86952(15) 0.71056(12) 0.34657(8) 0.0215(2) Uani 1 1 d . . . . .
H24 H 0.909004 0.723811 0.289070 0.026 Uiso 1 1 calc R U . . .
C25 C 0.6901(2) 0.64486(16) 0.60716(9) 0.0347(3) Uani 1 1 d . . . . .
H25A H 0.632236 0.722205 0.618867 0.052 Uiso 1 1 calc R U . . .
H25B H 0.780205 0.606773 0.641441 0.052 Uiso 1 1 calc R U . . .
H25C H 0.616883 0.591497 0.620484 0.052 Uiso 1 1 calc R U . . .
C26 C 1.15233(17) 0.67477(16) 0.38090(10) 0.0350(3) Uani 1 1 d . . . . .
H26A H 1.182768 0.658435 0.325985 0.053 Uiso 1 1 calc R U . . .
H26B H 1.216071 0.610138 0.422226 0.053 Uiso 1 1 calc R U . . .
H26C H 1.172628 0.752384 0.377959 0.053 Uiso 1 1 calc R U . . .
C27 C 0.73124(13) 0.55604(11) 0.26059(7) 0.0170(2) Uani 1 1 d . . . . .
C28 C 0.73004(14) 0.46207(11) 0.33374(7) 0.0192(2) Uani 1 1 d . . . . .
H28 H 0.655459 0.475281 0.380466 0.023 Uiso 1 1 calc R U . . .
C29 C 0.83673(15) 0.34911(11) 0.33919(8) 0.0208(2) Uani 1 1 d . . . . .
C30 C 0.95131(15) 0.33365(11) 0.27165(8) 0.0223(2) Uani 1 1 d . . . . .
H30 H 1.026640 0.257632 0.275573 0.027 Uiso 1 1 calc R U . . .
C31 C 0.95824(14) 0.42678(11) 0.19854(8) 0.0211(2) Uani 1 1 d . . . . .
C32 C 0.84644(14) 0.53758(11) 0.19365(8) 0.0193(2) Uani 1 1 d . . . . .
H32 H 0.848622 0.601629 0.143962 0.023 Uiso 1 1 calc R U . . .
C33 C 0.82364(17) 0.24398(12) 0.41474(9) 0.0272(3) Uani 1 1 d . . . . .
H33A H 0.776448 0.188349 0.400559 0.041 Uiso 1 1 calc R U . . .
H33B H 0.755079 0.273949 0.460402 0.041 Uiso 1 1 calc R U . . .
H33C H 0.930890 0.201320 0.432345 0.041 Uiso 1 1 calc R U . . .
C34 C 1.07963(17) 0.40611(13) 0.12547(9) 0.0289(3) Uani 1 1 d . . . . .
H34A H 1.070537 0.335470 0.110582 0.043 Uiso 1 1 calc R U . . .
H34B H 1.188101 0.391862 0.140692 0.043 Uiso 1 1 calc R U . . .
H34C H 1.059222 0.477562 0.077590 0.043 Uiso 1 1 calc R U . . .

loop_
_atom_site_aniso_label
_atom_site_aniso_U_11
_atom_site_aniso_U_22
_atom_site_aniso_U_33
_atom_site_aniso_U_23
_atom_site_aniso_U_13
_atom_site_aniso_U_12
Si1 0.02308(17) 0.02262(17) 0.01773(16) -0.00813(13) -0.00516(12) -0.00396(13)
C1 0.0173(5) 0.0187(5) 0.0164(5) -0.0062(4) -0.0015(4) -0.0027(4)
B1 0.0154(6) 0.0208(6) 0.0167(6) -0.0048(5) -0.0017(4) -0.0031(5)
Si2 0.02356(17) 0.01722(16) 0.01896(16) -0.00628(12) -0.00379(12) -0.00171(12)
C2 0.0154(5) 0.0178(5) 0.0160(5) -0.0060(4) -0.0005(4) -0.0036(4)
C3 0.0162(5) 0.0185(5) 0.0153(5) -0.0057(4) -0.0012(4) -0.0039(4)
C4 0.0176(5) 0.0190(5) 0.0170(5) -0.0060(4) -0.0026(4) -0.0023(4)
C5 0.0632(11) 0.0456(9) 0.0208(7) -0.0142(6) 0.0042(7) -0.0202(8)
C6 0.0298(7) 0.0310(7) 0.0493(9) -0.0145(6) -0.0195(6) -0.0032(6)
C7 0.0324(7) 0.0237(6) 0.0335(7) -0.0111(5) -0.0108(6) -0.0054(5)
C8 0.0355(7) 0.0268(7) 0.0240(6) -0.0080(5) 0.0044(5) -0.0036(6)
C9 0.0251(6) 0.0215(6) 0.0248(6) -0.0047(5) -0.0042(5) -0.0048(5)
C10 0.0418(8) 0.0242(6) 0.0367(8) -0.0107(6) -0.0186(6) -0.0043(6)
C11 0.0186(5) 0.0194(5) 0.0217(6) -0.0062(4) -0.0059(4) -0.0027(4)
C12 0.0183(5) 0.0217(6) 0.0227(6) -0.0052(5) -0.0048(4) -0.0043(4)
C13 0.0242(6) 0.0216(6) 0.0243(6) -0.0015(5) -0.0089(5) -0.0093(5)
C14 0.0227(6) 0.0218(6) 0.0356(7) -0.0044(5) -0.0143(5) -0.0025(5)
C15 0.0176(6) 0.0260(6) 0.0376(7) -0.0130(5) -0.0069(5) -0.0014(5)
C16 0.0193(6) 0.0257(6) 0.0253(6) -0.0100(5) -0.0037(5) -0.0035(5)
C17 0.0340(7) 0.0344(7) 0.0243(6) 0.0024(5) -0.0100(5) -0.0135(6)
C18 0.0202(7) 0.0506(10) 0.0560(10) -0.0273(8) -0.0075(6) 0.0051(6)
C19 0.0175(5) 0.0163(5) 0.0207(5) -0.0051(4) -0.0039(4) -0.0007(4)
C20 0.0209(6) 0.0238(6) 0.0204(6) -0.0077(5) -0.0025(4) -0.0038(5)
C21 0.0303(7) 0.0255(6) 0.0191(6) -0.0062(5) -0.0056(5) -0.0062(5)
C22 0.0275(6) 0.0271(6) 0.0258(6) -0.0072(5) -0.0112(5) -0.0052(5)
C23 0.0209(6) 0.0263(6) 0.0279(6) -0.0093(5) -0.0067(5) -0.0040(5)
C24 0.0209(6) 0.0242(6) 0.0205(6) -0.0082(5) -0.0024(4) -0.0047(5)
C25 0.0429(8) 0.0432(8) 0.0195(6) -0.0080(6) -0.0053(6) -0.0119(7)
C26 0.0207(6) 0.0494(9) 0.0373(8) -0.0133(7) -0.0072(6) -0.0078(6)
C27 0.0147(5) 0.0183(5) 0.0194(5) -0.0073(4) -0.0035(4) -0.0027(4)
C28 0.0167(5) 0.0230(6) 0.0185(5) -0.0070(4) -0.0022(4) -0.0039(4)
C29 0.0193(5) 0.0211(6) 0.0218(6) -0.0040(4) -0.0049(4) -0.0046(4)
C30 0.0182(5) 0.0197(6) 0.0273(6) -0.0067(5) -0.0035(5) -0.0009(4)
C31 0.0171(5) 0.0227(6) 0.0233(6) -0.0086(5) 0.0001(4) -0.0035(4)
C32 0.0183(5) 0.0193(5) 0.0200(5) -0.0055(4) -0.0013(4) -0.0042(4)
C33 0.0287(7) 0.0241(6) 0.0257(6) -0.0018(5) -0.0042(5) -0.0062(5)
C34 0.0249(6) 0.0267(6) 0.0296(7) -0.0094(5) 0.0064(5) -0.0017(5)

loop_
_atom_type_symbol
_atom_type_description
_atom_type_scat_dispersion_real
_atom_type_scat_dispersion_imag
_atom_type_scat_source
C C 0.0033 0.0016 'International Tables Vol C Tables 4.2.6.8 and 6.1.1.4'
H H 0.0000 0.0000 'International Tables Vol C Tables 4.2.6.8 and 6.1.1.4'
B B 0.0013 0.0007 'International Tables Vol C Tables 4.2.6.8 and 6.1.1.4'
Si Si 0.0817 0.0704 'International Tables Vol C Tables 4.2.6.8 and 6.1.1.4'

loop_
_geom_angle_atom_site_label_1
_geom_angle_atom_site_label_2
_geom_angle_atom_site_label_3
_geom_angle
_geom_angle_site_symmetry_1
_geom_angle_site_symmetry_3
_geom_angle_publ_flag
C6 Si1 C5 109.52(9) . . ?
C6 Si1 C1 108.38(6) . . ?
C5 Si1 C1 111.39(7) . . ?
C6 Si1 C7 106.02(7) . . ?
C5 Si1 C7 108.10(8) . . ?
C1 Si1 C7 113.25(6) . . ?
C2 C1 B1 104.00(10) . . ?
C2 C1 Si1 126.50(9) . . ?
B1 C1 Si1 129.17(9) . . ?
C11 B1 C1 125.01(11) . . ?
C11 B1 C4 127.49(11) . . ?
C1 B1 C4 107.32(10) . . ?
C9 Si2 C8 108.74(6) . . ?
C9 Si2 C10 107.60(7) . . ?
C8 Si2 C10 107.10(7) . . ?
C9 Si2 C4 107.79(6) . . ?
C8 Si2 C4 111.35(6) . . ?
C10 Si2 C4 114.10(6) . . ?
C1 C2 C27 126.13(10) . . ?
C1 C2 C3 112.40(10) . . ?
C27 C2 C3 121.48(10) . . ?
C4 C3 C19 127.91(11) . . ?
C4 C3 C2 112.18(10) . . ?
C19 C3 C2 119.90(10) . . ?
C3 C4 B1 103.99(10) . . ?
C3 C4 Si2 126.81(9) . . ?
B1 C4 Si2 127.83(9) . . ?
C16 C11 C12 117.84(11) . . ?
C16 C11 B1 122.99(11) . . ?
C12 C11 B1 119.17(11) . . ?
C13 C12 C11 121.92(12) . . ?
C14 C13 C12 118.10(12) . . ?
C14 C13 C17 120.92(12) . . ?
C12 C13 C17 120.97(12) . . ?
C15 C14 C13 122.10(12) . . ?
C14 C15 C16 118.61(12) . . ?
C14 C15 C18 120.43(13) . . ?
C16 C15 C18 120.96(14) . . ?
C15 C16 C11 121.38(12) . . ?
C20 C19 C24 119.58(11) . . ?
C20 C19 C3 120.01(11) . . ?
C24 C19 C3 120.40(11) . . ?
C19 C20 C21 120.89(12) . . ?
C22 C21 C20 118.46(12) . . ?
C22 C21 C25 120.91(12) . . ?
C20 C21 C25 120.62(13) . . ?
C21 C22 C23 121.81(12) . . ?
C24 C23 C22 118.62(12) . . ?
C24 C23 C26 120.90(13) . . ?
C22 C23 C26 120.47(12) . . ?
C23 C24 C19 120.60(12) . . ?
C28 C27 C32 119.13(11) . . ?
C28 C27 C2 120.87(10) . . ?
C32 C27 C2 119.89(11) . . ?
C29 C28 C27 120.89(11) . . ?
C28 C29 C30 118.63(11) . . ?
C28 C29 C33 120.77(12) . . ?
C30 C29 C33 120.54(12) . . ?
C31 C30 C29 121.74(11) . . ?
C32 C31 C30 118.41(11) . . ?
C32 C31 C34 120.99(12) . . ?
C30 C31 C34 120.55(11) . . ?
C31 C32 C27 121.11(11) . . ?

loop_
_geom_bond_atom_site_label_1
_geom_bond_atom_site_label_2
_geom_bond_distance
_geom_bond_site_symmetry_2
_geom_bond_publ_flag
Si1 C6 1.8690(15) . ?
Si1 C5 1.8693(16) . ?
Si1 C1 1.8708(12) . ?
Si1 C7 1.8738(14) . ?
C1 C2 1.3604(16) . ?
C1 B1 1.5883(17) . ?
B1 C11 1.5552(17) . ?
B1 C4 1.5931(17) . ?
Si2 C9 1.8717(13) . ?
Si2 C8 1.8723(15) . ?
Si2 C10 1.8747(15) . ?
Si2 C4 1.8750(12) . ?
C2 C27 1.4826(16) . ?
C2 C3 1.5305(16) . ?
C3 C4 1.3609(16) . ?
C3 C19 1.4845(16) . ?
C11 C16 1.4023(17) . ?
C11 C12 1.4027(17) . ?
C12 C13 1.3937(17) . ?
C13 C14 1.390(2) . ?
C13 C17 1.5073(19) . ?
C14 C15 1.388(2) . ?
C15 C16 1.3951(18) . ?
C15 C18 1.5084(19) . ?
C19 C20 1.3868(17) . ?
C19 C24 1.3971(17) . ?
C20 C21 1.3980(17) . ?
C21 C22 1.389(2) . ?
C21 C25 1.5102(19) . ?
C22 C23 1.3949(19) . ?
C23 C24 1.3920(17) . ?
C23 C26 1.5094(19) . ?
C27 C28 1.3949(17) . ?
C27 C32 1.3967(16) . ?
C28 C29 1.3933(17) . ?
C29 C30 1.3945(18) . ?
C29 C33 1.5082(18) . ?
C30 C31 1.3938(18) . ?
C31 C32 1.3937(17) . ?
C31 C34 1.5063(17) . ?
